data_4110280
loop_
_publ_author_name
'W. Hill Harman'
'Christopher J. Chang'

_publ_contact_author_email ' chrischang@berkeley.edu'
_publ_contact_author_name ' Christopher J. Chang'
_publ_section_title
;
 N2O Activation and Oxidation Reactivity from a Non-Heme Iron Pyrrole
 Platform
;
_journal_name_full 'Journal of the American Chemical Society'
_journal_page_first 15128
_journal_page_last 15129
_journal_paper_doi 10.1021/ja076842g
_journal_volume 129
_journal_year 2007
_chemical_formula_moiety 'C33 H26 Fe N4 O, C16 H36 Na O6'
_chemical_formula_sum 'C49 H62 Fe N4 Na O7'
_chemical_formula_weight 897.89
_space_group_IT_number 14
_symmetry_cell_setting monoclinic
_symmetry_Int_Tables_number 14
_symmetry_space_group_name_Hall '-P 2ybc'
_symmetry_space_group_name_H-M 'P 1 21/c 1'
_audit_creation_date 'Fri Sep  7 17:54:36 2007'
_audit_creation_method 'by teXsan'
_cell_angle_alpha 90
_cell_angle_beta 100.615(3)
_cell_angle_gamma 90
_cell_formula_units_Z 4
_cell_length_a 11.994(2)
_cell_length_b 16.762(3)
_cell_length_c 23.800(5)
_cell_measurement_reflns_used 2022
_cell_measurement_temperature 160.2
_cell_measurement_theta_max 18.4
_cell_measurement_theta_min 2.4
_cell_volume 4703.0(15)
_computing_cell_refinement 'Bruker-AXS SAINT v6.40'
_computing_data_collection 'Bruker-AXS SMART v5.631'
_computing_data_reduction 'Bruker-AXS SAINT v6.40'
_computing_publication_material teXsan
_computing_structure_refinement teXsan
_computing_structure_solution SIR97
_diffrn_measured_fraction_theta_full 0.9982
_diffrn_measured_fraction_theta_max 0.9982
_diffrn_measurement_device_type 'Bruker APEX'
_diffrn_measurement_method \w-scans
_diffrn_radiation_type 'Mo K\a'
_diffrn_radiation_wavelength 0.7107
_diffrn_reflns_av_R_equivalents 0.039
_diffrn_reflns_limit_h_max 13
_diffrn_reflns_limit_h_min 0
_diffrn_reflns_limit_k_max 18
_diffrn_reflns_limit_k_min 0
_diffrn_reflns_limit_l_max 25
_diffrn_reflns_limit_l_min -26
_diffrn_reflns_number 20978
_diffrn_reflns_theta_full 23.25
_diffrn_reflns_theta_max 23.25
_diffrn_standards_decay_% 0
_diffrn_standards_interval_count 0
_diffrn_standards_interval_time 0
_diffrn_standards_number 0
_exptl_absorpt_coefficient_mu 0.384
_exptl_absorpt_correction_T_max 1.0
_exptl_absorpt_correction_T_min 0.750
_exptl_absorpt_correction_type empirical
_exptl_absorpt_process_details 'Blessing, 1995'
_exptl_crystal_colour brown
_exptl_crystal_density_diffrn 1.268
_exptl_crystal_description needle
_exptl_crystal_F_000 1908.00
_exptl_crystal_size_max 0.310
_exptl_crystal_size_mid 0.060
_exptl_crystal_size_min 0.060
_refine_diff_density_max 0.38
_refine_diff_density_min -0.28
_refine_ls_extinction_method none
_refine_ls_goodness_of_fit_ref 2.059
_refine_ls_hydrogen_treatment constr
_refine_ls_number_parameters 564
_refine_ls_number_reflns 3832
_refine_ls_R_factor_all 0.1198
_refine_ls_R_factor_gt 0.0633
_refine_ls_shift/su_max 0.0037
_refine_ls_structure_factor_coef F
_refine_ls_weighting_details 'w = 1/[\s^2^(Fo) + 0.00022|Fo|^2^]'
_refine_ls_weighting_scheme calc
_refine_ls_wR_factor_all 0.0799
_refine_ls_wR_factor_ref 0.0698
_reflns_number_gt 3832
_reflns_number_total 6750
_reflns_threshold_expression F^2^>3.0\s(F^2^)
_cod_data_source_file ja076842gsi20070910_011224.cif
_cod_data_source_block Na[tpaPh2PhOFe]*2DME_2THF
_cod_original_cell_volume 4702(1)
_cod_original_sg_symbol_Hall '-P 2ybc '
_cod_original_sg_symbol_H-M 'P 21/c '
_cod_original_formula_sum 'C49 H62 Fe N4 Na O7 '
_cod_database_code 4110280

loop_
_symmetry_equiv_pos_as_xyz
x,y,z
-x,1/2+y,1/2-z
-x,-y,-z
x,1/2-y,1/2+z

loop_
_atom_site_label
_atom_site_type_symbol
_atom_site_fract_x
_atom_site_fract_y
_atom_site_fract_z
_atom_site_U_iso_or_equiv
_atom_site_adp_type
_atom_site_occupancy
_atom_site_calc_flag
_atom_site_refinement_flags
Fe1 Fe 0.16716(8) 0.18234(5) -0.20624(4) 0.0404(3) Uani 1.00 d .
Na1 Na -0.2772(2) 0.3135(1) -0.06583(9) 0.0452(7) Uani 1.00 d .
O1 O 0.2266(5) 0.1307(3) -0.1359(2) 0.052(2) Uani 0.79 d P
O2 O 0.105(2) 0.096(1) -0.1611(8) 0.043(8) Uiso 0.21 d P
O3 O -0.1961(4) 0.2611(3) -0.1413(2) 0.063(2) Uani 1.00 d .
O4 O -0.0956(4) 0.2622(3) -0.0265(2) 0.066(2) Uani 1.00 d .
O5 O -0.3758(6) 0.1899(3) -0.0564(3) 0.093(2) Uani 1.00 d .
O6 O -0.4470(4) 0.3127(4) -0.1318(2) 0.090(2) Uani 1.00 d .
O7 O -0.2118(4) 0.4420(3) -0.0822(2) 0.064(2) Uani 1.00 d .
O8 O -0.3349(4) 0.3528(3) 0.0187(2) 0.074(2) Uani 1.00 d .
N1 N 0.1416(4) 0.2795(3) -0.2727(2) 0.036(2) Uani 1.00 d .
N2 N 0.1732(4) 0.2796(3) -0.1596(2) 0.037(2) Uani 1.00 d .
N3 N 0.0138(4) 0.1506(3) -0.2495(2) 0.048(2) Uani 1.00 d .
N4 N 0.2927(4) 0.1595(3) -0.2489(2) 0.039(2) Uani 1.00 d .
C1 C 0.0927(5) 0.3487(3) -0.2473(3) 0.047(2) Uani 1.00 d .
C2 C 0.1422(5) 0.3516(4) -0.1853(3) 0.040(2) Uani 1.00 d .
C3 C 0.1579(6) 0.4116(4) -0.1455(3) 0.051(2) Uani 1.00 d .
C4 C 0.1990(6) 0.3753(4) -0.0923(3) 0.050(2) Uani 1.00 d .
C5 C 0.2088(5) 0.2950(3) -0.1019(3) 0.037(2) Uani 1.00 d .
C6 C 0.2500(5) 0.2310(4) -0.0621(3) 0.041(2) Uani 1.00 d .
C7 C 0.2776(6) 0.2450(4) -0.0031(3) 0.053(2) Uani 1.00 d .
C8 C 0.3191(6) 0.1876(5) 0.0361(3) 0.063(3) Uani 1.00 d .
C9 C 0.3345(7) 0.1119(5) 0.0175(3) 0.076(3) Uani 1.00 d .
C10 C 0.3059(8) 0.0944(4) -0.0401(3) 0.083(3) Uani 1.00 d .
C11 C 0.2639(7) 0.1529(4) -0.0802(3) 0.067(3) Uani 1.00 d .
C12 C 0.0639(6) 0.2448(4) -0.3217(3) 0.053(2) Uani 1.00 d .
C13 C -0.0201(6) 0.1920(4) -0.2997(3) 0.050(2) Uani 1.00 d .
C14 C -0.1306(6) 0.1744(5) -0.3242(3) 0.067(3) Uani 1.00 d .
C15 C -0.1669(7) 0.1203(5) -0.2853(4) 0.070(3) Uani 1.00 d .
C16 C -0.0797(6) 0.1062(4) -0.2403(3) 0.050(2) Uani 1.00 d .
C17 C -0.0831(6) 0.0587(4) -0.1902(3) 0.051(2) Uani 1.00 d .
C18 C -0.1885(6) 0.0395(4) -0.1771(3) 0.062(3) Uani 1.00 d .
C19 C -0.1950(7) -0.0069(4) -0.1302(4) 0.073(3) Uani 1.00 d .
C20 C -0.1012(8) -0.0339(4) -0.0939(3) 0.069(3) Uani 1.00 d .
C21 C 0.0023(7) -0.0151(5) -0.1061(4) 0.085(3) Uani 1.00 d .
C22 C 0.0131(7) 0.0302(5) -0.1535(4) 0.072(3) Uani 1.00 d .
C23 C 0.2546(5) 0.2964(3) -0.2857(2) 0.045(2) Uani 1.00 d .
C24 C 0.3220(5) 0.2218(4) -0.2818(3) 0.043(2) Uani 1.00 d .
C25 C 0.4194(6) 0.2016(4) -0.3015(3) 0.056(3) Uani 1.00 d .
C26 C 0.4523(6) 0.1266(4) -0.2797(3) 0.055(2) Uani 1.00 d .
C27 C 0.3749(5) 0.1004(4) -0.2479(3) 0.043(2) Uani 1.00 d .
C28 C 0.3705(6) 0.0250(4) -0.2180(3) 0.044(2) Uani 1.00 d .
C29 C 0.4689(6) -0.0167(4) -0.1956(3) 0.059(2) Uani 1.00 d .
C30 C 0.4672(7) -0.0874(5) -0.1680(3) 0.073(3) Uani 1.00 d .
C31 C 0.3673(9) -0.1219(4) -0.1615(3) 0.074(3) Uani 1.00 d .
C32 C 0.2657(7) -0.0846(4) -0.1842(3) 0.069(3) Uani 1.00 d .
C33 C 0.2671(6) -0.0125(4) -0.2127(3) 0.053(2) Uani 1.00 d .
C34 C -0.2197(8) 0.2921(5) -0.1959(3) 0.095(3) Uani 1.00 d .
C35 C -0.0781(6) 0.2490(4) -0.1235(3) 0.067(3) Uani 1.00 d .
C36 C -0.0573(6) 0.2092(4) -0.0658(4) 0.067(3) Uani 1.00 d .
C37 C -0.0538(8) 0.2433(5) 0.0295(4) 0.106(4) Uani 1.00 d .
C38 C -0.3366(9) 0.1264(5) -0.0206(5) 0.128(5) Uani 1.00 d .
C39 C -0.4355(9) 0.1725(6) -0.1106(6) 0.131(5) Uani 1.00 d .
C40 C -0.5039(8) 0.2394(7) -0.1376(4) 0.099(4) Uani 1.00 d .
C41 C -0.5141(8) 0.3717(7) -0.1600(5) 0.128(4) Uani 1.00 d .
C42 C -0.1005(9) 0.4662(6) -0.0641(6) 0.171(6) Uani 1.00 d .
C43 C -0.0793(10) 0.5418(6) -0.0930(7) 0.140(6) Uani 1.00 d .
C44 C -0.133(2) 0.527(1) -0.141(1) 0.092(10) Uiso 0.44 d P
C45 C -0.201(2) 0.5739(10) -0.1073(7) 0.096(8) Uiso 0.56 d P
C46 C -0.2664(9) 0.4977(6) -0.1200(5) 0.142(5) Uani 1.00 d .
C47 C -0.3108(6) 0.4260(4) 0.0462(3) 0.061(3) Uani 1.00 d .
C48 C -0.4027(8) 0.4426(5) 0.0787(4) 0.095(4) Uani 1.00 d .
C49 C -0.4868(9) 0.3820(6) 0.0618(5) 0.145(5) Uani 1.00 d .
C50 C -0.4360(9) 0.3232(6) 0.0333(5) 0.126(4) Uani 1.00 d .
H1 H 0.1441 0.4669 -0.1522 0.0618 Uiso 1.00 calc .
H2 H 0.2170 0.4017 -0.0563 0.0598 Uiso 1.00 calc .
H3 H 0.2668 0.2973 0.0104 0.0644 Uiso 1.00 calc .
H4 H 0.3369 0.1998 0.0758 0.0751 Uiso 1.00 calc .
H5 H 0.3647 0.0716 0.0440 0.0910 Uiso 1.00 calc .
H6 H 0.3151 0.0414 -0.0526 0.1000 Uiso 1.00 calc .
H7 H -0.1726 0.1939 -0.3589 0.0799 Uiso 1.00 calc .
H8 H -0.2403 0.0976 -0.2898 0.0847 Uiso 1.00 calc .
H9 H 0.4572 0.2333 -0.3253 0.0676 Uiso 1.00 calc .
H10 H 0.5173 0.0982 -0.2860 0.0666 Uiso 1.00 calc .
H11 H 0.5400 0.0050 -0.1999 0.0699 Uiso 1.00 calc .
H12 H 0.5365 -0.1134 -0.1531 0.0877 Uiso 1.00 calc .
H13 H 0.3672 -0.1710 -0.1416 0.0892 Uiso 1.00 calc .
H14 H 0.1960 -0.1084 -0.1802 0.0833 Uiso 1.00 calc .
H15 H 0.1973 0.0122 -0.2291 0.0638 Uiso 1.00 calc .
H16 H -0.2561 0.0582 -0.2009 0.0747 Uiso 1.00 calc .
H17 H -0.2676 -0.0210 -0.1227 0.0878 Uiso 1.00 calc .
H18 H -0.1077 -0.0647 -0.0611 0.0832 Uiso 1.00 calc .
H19 H 0.0688 -0.0334 -0.0813 0.1021 Uiso 1.00 calc .
H20 H 0.1107 0.3964 -0.2654 0.0560 Uiso 1.00 calc .
H21 H 0.0128 0.3430 -0.2524 0.0560 Uiso 1.00 calc .
H22 H 0.0246 0.2862 -0.3443 0.0641 Uiso 1.00 calc .
H23 H 0.1057 0.2141 -0.3441 0.0641 Uiso 1.00 calc .
H24 H 0.2467 0.3177 -0.3232 0.0536 Uiso 1.00 calc .
H25 H 0.2924 0.3343 -0.2590 0.0536 Uiso 1.00 calc .
H26 H -0.0506 0.2159 -0.1503 0.0810 Uiso 1.00 calc .
H27 H -0.0401 0.2989 -0.1210 0.0810 Uiso 1.00 calc .
H28 H 0.0213 0.1988 -0.0540 0.0813 Uiso 1.00 calc .
H29 H -0.0983 0.1605 -0.0678 0.0813 Uiso 1.00 calc .
H30 H -0.3820 0.1579 -0.1334 0.1587 Uiso 1.00 calc .
H31 H -0.4839 0.1286 -0.1071 0.1587 Uiso 1.00 calc .
H32 H -0.5694 0.2429 -0.1207 0.1191 Uiso 1.00 calc .
H33 H -0.5252 0.2268 -0.1769 0.1191 Uiso 1.00 calc .
H34 H -0.0884 0.4747 -0.0234 0.2055 Uiso 1.00 calc .
H35 H -0.0508 0.4259 -0.0721 0.2055 Uiso 1.00 calc .
H36 H -0.2400 0.4236 0.0716 0.0737 Uiso 1.00 calc .
H37 H -0.3086 0.4669 0.0187 0.0737 Uiso 1.00 calc .
H38 H -0.3748 0.4397 0.1185 0.1139 Uiso 1.00 calc .
H39 H -0.4343 0.4941 0.0693 0.1139 Uiso 1.00 calc .
H40 H -0.5110 0.3606 0.0945 0.1720 Uiso 1.00 calc .
H41 H -0.5508 0.4044 0.0369 0.1720 Uiso 1.00 calc .
H42 H -0.4870 0.3080 -0.0004 0.1528 Uiso 1.00 calc .
H43 H -0.4194 0.2783 0.0578 0.1528 Uiso 1.00 calc .
H44 H -0.1955 0.3462 -0.1953 0.1142 Uiso 1.00 calc .
H45 H -0.1806 0.2621 -0.2202 0.1142 Uiso 1.00 calc .
H46 H -0.2990 0.2894 -0.2102 0.1142 Uiso 1.00 calc .
H47 H -0.5883 0.3676 -0.1518 0.1532 Uiso 1.00 calc .
H48 H -0.4827 0.4222 -0.1483 0.1532 Uiso 1.00 calc .
H49 H -0.5175 0.3656 -0.2002 0.1532 Uiso 1.00 calc .
H50 H -0.0782 0.1913 0.0374 0.1262 Uiso 1.00 calc .
H51 H 0.0265 0.2452 0.0362 0.1262 Uiso 1.00 calc .
H52 H -0.0815 0.2807 0.0538 0.1262 Uiso 1.00 calc .
H53 H -0.3974 0.0936 -0.0109 0.1481 Uiso 1.00 calc .
H54 H -0.2858 0.0912 -0.0351 0.1481 Uiso 1.00 calc .
H55 H -0.2943 0.1448 0.0170 0.1481 Uiso 1.00 calc .

loop_
_atom_site_aniso_label
_atom_site_aniso_U_11
_atom_site_aniso_U_22
_atom_site_aniso_U_33
_atom_site_aniso_U_12
_atom_site_aniso_U_13
_atom_site_aniso_U_23
Fe1 0.0523(6) 0.0340(5) 0.0359(5) 0.0031(5) 0.0107(4) 0.0022(4)
Na1 0.041(2) 0.052(1) 0.044(1) -0.003(1) 0.011(1) -0.012(1)
O1 0.062(5) 0.056(4) 0.037(4) 0.008(3) 0.003(3) 0.001(3)
O3 0.065(4) 0.080(4) 0.050(3) 0.005(3) 0.024(3) -0.003(2)
O4 0.063(3) 0.078(3) 0.054(3) 0.022(3) 0.006(3) -0.012(3)
O5 0.132(5) 0.069(4) 0.082(4) -0.035(4) 0.030(4) -0.021(3)
O6 0.062(4) 0.092(4) 0.103(4) 0.002(4) -0.019(3) -0.036(3)
O7 0.058(3) 0.068(3) 0.067(3) -0.016(3) 0.014(3) 0.008(3)
O8 0.085(4) 0.062(3) 0.090(4) -0.028(3) 0.055(3) -0.038(3)
N1 0.037(3) 0.040(3) 0.032(3) 0.002(2) 0.004(3) 0.002(2)
N2 0.034(3) 0.040(3) 0.037(4) -0.004(2) 0.006(3) -0.001(2)
N3 0.047(4) 0.053(3) 0.045(4) -0.004(3) 0.013(3) -0.014(3)
N4 0.039(3) 0.043(3) 0.034(3) 0.004(3) -0.001(3) -0.004(2)
C1 0.044(4) 0.039(4) 0.059(5) 0.004(3) 0.012(4) 0.005(3)
C2 0.039(4) 0.038(4) 0.043(4) -0.005(3) 0.008(3) -0.003(3)
C3 0.054(5) 0.034(4) 0.065(5) -0.011(3) 0.011(4) -0.011(4)
C4 0.059(5) 0.046(4) 0.045(5) -0.012(3) 0.010(4) -0.015(3)
C5 0.034(4) 0.042(4) 0.035(4) -0.014(3) 0.008(3) -0.006(3)
C6 0.037(4) 0.047(4) 0.039(4) -0.017(3) 0.009(3) -0.011(3)
C7 0.059(5) 0.060(5) 0.041(5) -0.011(4) 0.008(4) -0.008(4)
C8 0.071(5) 0.083(6) 0.032(4) -0.025(5) 0.004(4) -0.005(4)
C9 0.100(7) 0.071(6) 0.056(6) -0.019(5) 0.010(5) 0.022(4)
C10 0.152(9) 0.051(5) 0.045(5) -0.009(5) 0.011(5) 0.007(4)
C11 0.102(7) 0.053(5) 0.046(5) -0.014(4) 0.012(5) 0.008(4)
C12 0.052(5) 0.068(5) 0.035(4) 0.000(4) -0.005(4) -0.006(3)
C13 0.044(5) 0.059(5) 0.050(5) -0.013(4) 0.013(4) -0.025(4)
C14 0.059(6) 0.092(6) 0.050(5) -0.012(5) 0.012(4) -0.024(4)
C15 0.052(5) 0.083(6) 0.082(6) -0.031(4) 0.029(5) -0.039(5)
C16 0.028(4) 0.057(5) 0.066(5) -0.015(4) 0.012(4) -0.023(4)
C17 0.048(5) 0.038(4) 0.073(6) -0.016(4) 0.030(5) -0.027(4)
C18 0.051(5) 0.050(5) 0.090(6) -0.008(4) 0.024(5) 0.007(4)
C19 0.054(6) 0.053(5) 0.119(8) -0.012(4) 0.033(6) -0.005(5)
C20 0.069(6) 0.055(5) 0.088(7) -0.002(4) 0.026(5) -0.007(4)
C21 0.055(6) 0.111(7) 0.089(7) 0.001(5) 0.017(5) -0.009(5)
C22 0.063(6) 0.079(6) 0.078(7) -0.015(5) 0.022(5) -0.011(5)
C23 0.048(4) 0.048(4) 0.038(4) -0.006(3) 0.008(3) 0.005(3)
C24 0.040(4) 0.049(4) 0.040(4) 0.001(3) 0.002(3) 0.001(3)
C25 0.051(5) 0.068(5) 0.053(5) -0.001(4) 0.017(4) 0.005(4)
C26 0.044(5) 0.071(5) 0.050(5) 0.014(4) 0.008(4) -0.001(4)
C27 0.038(4) 0.044(4) 0.044(4) 0.004(3) 0.001(4) -0.012(3)
C28 0.041(5) 0.051(4) 0.036(4) 0.010(4) -0.003(3) -0.009(3)
C29 0.045(5) 0.053(5) 0.073(5) 0.004(4) -0.000(4) -0.010(4)
C30 0.061(6) 0.056(5) 0.090(6) 0.012(4) -0.017(5) 0.006(4)
C31 0.095(7) 0.050(5) 0.078(6) 0.023(5) 0.016(5) 0.014(4)
C32 0.086(7) 0.046(5) 0.079(6) -0.002(4) 0.025(5) -0.005(4)
C33 0.058(5) 0.044(4) 0.057(5) 0.013(4) 0.010(4) -0.004(3)
C34 0.147(9) 0.092(6) 0.052(6) 0.019(5) 0.036(6) 0.001(5)
C35 0.056(6) 0.070(6) 0.084(6) -0.005(4) 0.032(5) -0.027(4)
C36 0.041(5) 0.078(5) 0.082(6) 0.008(4) 0.008(4) -0.016(5)
C37 0.116(8) 0.126(8) 0.068(7) 0.042(6) -0.002(6) 0.007(5)
C38 0.136(10) 0.051(6) 0.21(1) 0.013(6) 0.060(9) 0.008(7)
C39 0.101(8) 0.081(8) 0.19(1) -0.019(6) -0.022(8) -0.079(8)
C40 0.077(7) 0.118(9) 0.101(8) -0.030(7) 0.015(6) -0.038(6)
C41 0.073(7) 0.142(9) 0.16(1) 0.041(7) -0.019(7) -0.020(7)
C42 0.079(8) 0.074(7) 0.33(2) -0.022(6) -0.046(9) 0.061(9)
C43 0.115(10) 0.080(8) 0.23(2) -0.035(7) 0.05(1) 0.033(8)
C46 0.111(9) 0.082(7) 0.20(1) -0.015(6) -0.057(8) 0.072(7)
C47 0.076(6) 0.053(5) 0.054(5) -0.002(4) 0.012(4) -0.013(4)
C48 0.086(7) 0.104(7) 0.102(7) -0.005(5) 0.034(6) -0.048(5)
C49 0.15(1) 0.127(9) 0.20(1) -0.070(8) 0.134(9) -0.098(8)
C50 0.133(9) 0.107(7) 0.17(1) -0.061(7) 0.118(8) -0.062(7)

loop_
_atom_type_symbol
_atom_type_description
_atom_type_scat_dispersion_real
_atom_type_scat_dispersion_imag
_atom_type_scat_source
Fe Fe 0.346 0.844
;International Tables for Crystallography
(1992, Vol. C, Tables 4.2.6.8 and 6.1.1.1)
;
Na Na 0.036 0.025
;International Tables for Crystallography
(1992, Vol. C, Tables 4.2.6.8 and 6.1.1.1)
;
N N 0.006 0.003
;International Tables for Crystallography
(1992, Vol. C, Tables 4.2.6.8 and 6.1.1.1)
;
O O 0.011 0.006
;International Tables for Crystallography
(1992, Vol. C, Tables 4.2.6.8 and 6.1.1.1)
;
C C 0.003 0.002
;International Tables for Crystallography
(1992, Vol. C, Tables 4.2.6.8 and 6.1.1.1)
;
H H 0.000 0.000
;International Tables for Crystallography
(1992, Vol. C, Table 6.1.1.2)
;

loop_
_geom_angle_atom_site_label_1
_geom_angle_atom_site_label_2
_geom_angle_atom_site_label_3
_geom_angle
_geom_angle_publ_flag
O1 FE1 O2 47.4(5) ?
O1 FE1 N1 158.1(2) ?
O1 FE1 N2 84.9(2) ?
O1 FE1 N3 119.4(2) ?
O1 FE1 N4 99.4(2) ?
O2 FE1 N1 150.9(5) ?
O2 FE1 N2 105.8(5) ?
O2 FE1 N3 72.0(6) ?
O2 FE1 N4 121.1(5) ?
N1 FE1 N2 77.5(2) ?
N1 FE1 N3 80.7(2) ?
N1 FE1 N4 78.5(2) ?
N2 FE1 N3 116.4(2) ?
N2 FE1 N4 119.5(2) ?
N3 FE1 N4 113.1(2) ?
O3 NA1 O4 71.9(2) ?
O3 NA1 O5 91.7(2) ?
O3 NA1 O6 85.2(2) ?
O3 NA1 O7 91.0(2) ?
O3 NA1 O8 170.6(2) ?
O4 NA1 O5 94.7(2) ?
O4 NA1 O6 152.9(2) ?
O4 NA1 O7 95.0(2) ?
O4 NA1 O8 99.1(2) ?
O5 NA1 O6 71.1(2) ?
O5 NA1 O7 170.2(2) ?
O5 NA1 O8 86.3(2) ?
O6 NA1 O7 99.8(2) ?
O6 NA1 O8 102.7(2) ?
O7 NA1 O8 92.6(2) ?
FE1 O1 O2 70.3(7) ?
FE1 O1 C11 136.9(5) ?
O2 O1 C11 125.6(8) ?
FE1 O2 O1 62.4(6) ?
FE1 O2 C22 152(1) ?
O1 O2 C22 144(1) ?
NA1 O3 C34 122.3(4) ?
NA1 O3 C35 110.7(4) ?
C34 O3 C35 110.9(6) ?
NA1 O4 C36 110.5(4) ?
NA1 O4 C37 127.8(5) ?
C36 O4 C37 112.9(6) ?
NA1 O5 C38 126.7(6) ?
NA1 O5 C39 105.8(6) ?
C38 O5 C39 117.8(8) ?
NA1 O6 C40 114.9(6) ?
NA1 O6 C41 133.4(6) ?
C40 O6 C41 110.7(8) ?
NA1 O7 C42 123.3(5) ?
NA1 O7 C46 126.6(5) ?
C42 O7 C46 108.7(7) ?
NA1 O8 C47 125.7(4) ?
NA1 O8 C50 121.1(5) ?
C47 O8 C50 107.8(5) ?
FE1 N1 C1 107.1(3) ?
FE1 N1 C12 104.8(3) ?
FE1 N1 C23 106.0(3) ?
C1 N1 C12 113.1(5) ?
C1 N1 C23 112.6(4) ?
C12 N1 C23 112.5(5) ?
FE1 N2 C2 119.8(4) ?
FE1 N2 C5 133.4(4) ?
C2 N2 C5 106.7(5) ?
FE1 N3 C13 114.1(4) ?
FE1 N3 C16 138.3(5) ?
C13 N3 C16 106.7(6) ?
FE1 N4 C24 115.8(4) ?
FE1 N4 C27 136.3(4) ?
C24 N4 C27 107.0(5) ?
N1 C1 C2 108.4(5) ?
N2 C2 C1 116.1(5) ?
N2 C2 C3 110.1(6) ?
C1 C2 C3 133.6(6) ?
C2 C3 C4 106.6(6) ?
C3 C4 C5 107.5(5) ?
N2 C5 C4 109.0(5) ?
N2 C5 C6 120.9(5) ?
C4 C5 C6 130.1(6) ?
C5 C6 C7 121.1(6) ?
C5 C6 C11 122.3(6) ?
C7 C6 C11 116.5(6) ?
C6 C7 C8 123.6(6) ?
C7 C8 C9 119.1(6) ?
C8 C9 C10 119.6(7) ?
C9 C10 C11 121.4(7) ?
O1 C11 C6 121.2(6) ?
O1 C11 C10 118.8(7) ?
C6 C11 C10 119.7(7) ?
N1 C12 C13 108.9(5) ?
N3 C13 C12 119.2(6) ?
N3 C13 C14 111.5(6) ?
C12 C13 C14 129.2(7) ?
C13 C14 C15 104.4(7) ?
C14 C15 C16 109.7(6) ?
N3 C16 C15 107.6(6) ?
N3 C16 C17 124.8(7) ?
C15 C16 C17 127.5(7) ?
C16 C17 C18 118.5(7) ?
C16 C17 C22 124.2(7) ?
C18 C17 C22 117.3(7) ?
C17 C18 C19 120.1(7) ?
C18 C19 C20 122.6(7) ?
C19 C20 C21 117.8(8) ?
C20 C21 C22 121.7(8) ?
O2 C22 C17 101.5(9) ?
O2 C22 C21 130.0(10) ?
C17 C22 C21 120.4(7) ?
N1 C23 C24 109.7(5) ?
N4 C24 C23 118.5(5) ?
N4 C24 C25 109.0(5) ?
C23 C24 C25 132.2(6) ?
C24 C25 C26 107.2(6) ?
C25 C26 C27 108.7(6) ?
N4 C27 C26 108.2(6) ?
N4 C27 C28 122.4(6) ?
C26 C27 C28 129.4(6) ?
C27 C28 C29 121.2(6) ?
C27 C28 C33 122.7(6) ?
C29 C28 C33 116.0(6) ?
C28 C29 C30 122.4(7) ?
C29 C30 C31 121.1(7) ?
C30 C31 C32 119.4(7) ?
C31 C32 C33 119.6(7) ?
C28 C33 C32 121.3(6) ?
O3 C35 C36 109.0(5) ?
O4 C36 C35 107.6(6) ?
O5 C39 C40 113.4(8) ?
O6 C40 C39 113.9(8) ?
O7 C42 C43 110.0(8) ?
C42 C43 C44 98(1) ?
C42 C43 C45 99.5(9) ?
C44 C43 C45 63(1) ?
C43 C44 C45 68(1) ?
C43 C44 C46 97(1) ?
C45 C44 C46 52.7(10) ?
C43 C45 C44 48.3(10) ?
C43 C45 C46 100(1) ?
C44 C45 C46 76(1) ?
O7 C46 C44 91.6(9) ?
O7 C46 C45 106.1(10) ?
C44 C46 C45 51.3(9) ?
O8 C47 C48 107.4(6) ?
C47 C48 C49 105.9(6) ?
C48 C49 C50 106.7(8) ?
O8 C50 C49 110.0(7) ?
N1 C1 H20 109.501 no
N1 C1 H21 109.688 no
C2 C1 H20 109.846 no
C2 C1 H21 109.869 no
H20 C1 H21 109.562 no
C2 C3 H1 126.921 no
C4 C3 H1 126.495 no
C3 C4 H2 126.293 no
C5 C4 H2 126.167 no
C6 C7 H3 118.079 no
C8 C7 H3 118.291 no
C7 C8 H4 120.775 no
C9 C8 H4 120.157 no
C8 C9 H5 120.181 no
C10 C9 H5 120.173 no
C9 C10 H6 119.115 no
C11 C10 H6 119.462 no
N1 C12 H22 109.668 no
N1 C12 H23 109.740 no
C13 C12 H22 109.374 no
C13 C12 H23 109.466 no
H22 C12 H23 109.683 no
C13 C14 H7 127.833 no
C15 C14 H7 127.813 no
C14 C15 H8 125.128 no
C16 C15 H8 125.124 no
C17 C18 H16 119.980 no
C19 C18 H16 119.902 no
C18 C19 H17 118.953 no
C20 C19 H17 118.473 no
C19 C20 H18 121.145 no
C21 C20 H18 121.061 no
C20 C21 H19 119.166 no
C22 C21 H19 119.131 no
N1 C23 H24 109.496 no
N1 C23 H25 109.411 no
C24 C23 H24 109.458 no
C24 C23 H25 109.517 no
H24 C23 H25 109.256 no
C24 C25 H9 126.334 no
C26 C25 H9 126.493 no
C25 C26 H10 125.482 no
C27 C26 H10 125.834 no
C28 C29 H11 118.813 no
C30 C29 H11 118.760 no
C29 C30 H12 119.549 no
C31 C30 H12 119.328 no
C30 C31 H13 120.380 no
C32 C31 H13 120.189 no
C31 C32 H14 119.989 no
C33 C32 H14 120.432 no
C28 C33 H15 119.330 no
C32 C33 H15 119.344 no
O3 C34 H44 109.560 no
O3 C34 H45 109.503 no
O3 C34 H46 109.660 no
H44 C34 H45 109.301 no
H44 C34 H46 109.437 no
H45 C34 H46 109.366 no
O3 C35 H26 109.508 no
O3 C35 H27 109.567 no
C36 C35 H26 109.631 no
C36 C35 H27 109.635 no
H26 C35 H27 109.451 no
O4 C36 H28 110.122 no
O4 C36 H29 109.960 no
C35 C36 H28 109.804 no
C35 C36 H29 109.775 no
H28 C36 H29 109.508 no
O4 C37 H50 109.466 no
O4 C37 H51 109.645 no
O4 C37 H52 109.429 no
H50 C37 H51 109.685 no
H50 C37 H52 109.226 no
H51 C37 H52 109.376 no
O5 C38 H53 113.263 no
O5 C38 H54 114.702 no
O5 C38 H55 111.915 no
H53 C38 H54 106.869 no
H53 C38 H55 103.952 no
H54 C38 H55 105.261 no
O5 C39 H30 107.402 no
O5 C39 H31 107.438 no
C40 C39 H30 109.383 no
C40 C39 H31 109.239 no
H30 C39 H31 109.949 no
O6 C40 H32 109.280 no
O6 C40 H33 109.252 no
C39 C40 H32 107.693 no
C39 C40 H33 106.806 no
H32 C40 H33 109.851 no
O6 C41 H47 109.552 no
O6 C41 H48 109.591 no
O6 C41 H49 109.152 no
H47 C41 H48 109.945 no
H47 C41 H49 109.219 no
H48 C41 H49 109.364 no
O7 C42 H34 108.263 no
O7 C42 H35 109.700 no
C43 C42 H34 109.349 no
C43 C42 H35 110.481 no
H34 C42 H35 108.977 no
O8 C47 H36 110.193 no
O8 C47 H37 109.897 no
C48 C47 H36 109.896 no
C48 C47 H37 109.919 no
H36 C47 H37 109.474 no
C47 C48 H38 110.619 no
C47 C48 H39 110.441 no
C49 C48 H38 110.095 no
C49 C48 H39 110.251 no
H38 C48 H39 109.490 no
C48 C49 H40 110.166 no
C48 C49 H41 109.769 no
C50 C49 H40 110.871 no
C50 C49 H41 110.299 no
H40 C49 H41 109.044 no
O8 C50 H42 109.536 no
O8 C50 H43 109.710 no
C49 C50 H42 109.130 no
C49 C50 H43 108.824 no
H42 C50 H43 109.581 no

loop_
_geom_bond_atom_site_label_1
_geom_bond_atom_site_label_2
_geom_bond_distance
_geom_bond_publ_flag
FE1 O1 1.903(5) yes
FE1 O2 2.02(2) yes
FE1 N1 2.252(4) yes
FE1 N2 1.967(5) yes
FE1 N3 2.008(5) yes
FE1 N4 2.001(5) yes
NA1 O3 2.364(5) yes
NA1 O4 2.368(5) yes
NA1 O5 2.416(6) yes
NA1 O6 2.331(6) yes
NA1 O7 2.350(5) yes
NA1 O8 2.339(5) yes
O1 O2 1.58(2) yes
O1 C11 1.370(8) yes
O2 C22 1.60(2) yes
O3 C34 1.380(8) yes
O3 C35 1.416(8) yes
O4 C36 1.426(8) yes
O4 C37 1.370(9) yes
O5 C38 1.39(1) yes
O5 C39 1.39(1) yes
O6 C40 1.401(10) yes
O6 C41 1.37(1) yes
O7 C42 1.385(10) yes
O7 C46 1.376(9) yes
O8 C47 1.396(7) yes
O8 C50 1.412(8) yes
N1 C1 1.478(7) yes
N1 C12 1.471(7) yes
N1 C23 1.472(7) yes
N2 C2 1.373(7) yes
N2 C5 1.386(7) yes
N3 C13 1.376(8) yes
N3 C16 1.396(7) yes
N4 C24 1.389(7) yes
N4 C27 1.394(7) yes
C1 C2 1.487(8) yes
C2 C3 1.372(8) yes
C3 C4 1.408(9) yes
C4 C5 1.373(8) yes
C5 C6 1.456(8) yes
C6 C7 1.402(8) yes
C6 C11 1.398(8) yes
C7 C8 1.369(9) yes
C8 C9 1.366(9) yes
C9 C10 1.383(10) yes
C10 C11 1.396(10) yes
C12 C13 1.507(9) yes
C13 C14 1.377(9) yes
C14 C15 1.419(10) yes
C15 C16 1.373(10) yes
C16 C17 1.440(9) yes
C17 C18 1.394(8) yes
C17 C22 1.397(10) yes
C18 C19 1.376(10) yes
C19 C20 1.36(1) yes
C20 C21 1.36(1) yes
C21 C22 1.39(1) yes
C23 C24 1.483(8) yes
C24 C25 1.378(8) yes
C25 C26 1.389(8) yes
C26 C27 1.373(8) yes
C27 C28 1.457(8) yes
C28 C29 1.391(8) yes
C28 C33 1.416(9) yes
C29 C30 1.357(9) yes
C30 C31 1.37(1) yes
C31 C32 1.39(1) yes
C32 C33 1.388(9) yes
C35 C36 1.50(1) yes
C39 C40 1.47(1) yes
C42 C43 1.49(1) yes
C43 C44 1.23(2) yes
C43 C45 1.53(2) yes
C44 C45 1.47(2) yes
C44 C46 1.83(2) yes
C45 C46 1.50(2) yes
C47 C48 1.484(10) yes
C48 C49 1.44(1) yes
C49 C50 1.40(1) yes
C1 H20 0.951 no
C1 H21 0.948 no
C3 H1 0.950 no
C4 H2 0.954 no
C7 H3 0.951 no
C8 H4 0.951 no
C9 H5 0.950 no
C10 H6 0.950 no
C12 H22 0.949 no
C12 H23 0.949 no
C14 H7 0.945 no
C15 H8 0.948 no
C18 H16 0.952 no
C19 H17 0.949 no
C20 H18 0.950 no
C21 H19 0.951 no
C23 H24 0.951 no
C23 H25 0.952 no
C25 H9 0.951 no
C26 H10 0.949 no
C29 H11 0.949 no
C30 H12 0.948 no
C31 H13 0.949 no
C32 H14 0.947 no
C33 H15 0.950 no
C34 H44 0.951 no
C34 H45 0.951 no
C34 H46 0.950 no
C35 H26 0.951 no
C35 H27 0.949 no
C36 H28 0.949 no
C36 H29 0.950 no
C37 H50 0.950 no
C37 H51 0.948 no
C37 H52 0.953 no
C38 H53 0.975 no
C38 H54 0.957 no
C38 H55 0.995 no
C39 H30 0.945 no
C39 H31 0.950 no
C40 H32 0.947 no
C40 H33 0.948 no
C41 H47 0.948 no
C41 H48 0.946 no
C41 H49 0.955 no
C42 H34 0.964 no
C42 H35 0.942 no
C47 H36 0.948 no
C47 H37 0.951 no
C48 H38 0.947 no
C48 H39 0.952 no
C49 H40 0.948 no
C49 H41 0.957 no
C50 H42 0.950 no
C50 H43 0.949 no

loop_
_geom_contact_atom_site_label_1
_geom_contact_atom_site_label_2
_geom_contact_distance
_geom_contact_site_symmetry_2
NA1 C39 3.096(9) .
NA1 C35 3.156(7) .
NA1 C36 3.164(7) .
NA1 C40 3.185(9) .
NA1 C50 3.299(9) .
NA1 C34 3.314(8) .
NA1 C42 3.319(10) .
NA1 C47 3.351(7) .
NA1 C46 3.357(9) .
NA1 C37 3.386(9) .
NA1 C41 3.42(1) .
NA1 C38 3.43(1) .
O2 C35 3.59(2) .
O3 O6 3.179(7) .
O3 O7 3.363(6) .
O3 O5 3.428(7) .
O3 C39 3.43(1) .
O4 O7 3.479(7) .
O4 O5 3.519(8) .
O4 C42 3.53(1) .
O4 O8 3.582(6) .
O5 O8 3.251(6) .
O5 C50 3.26(1) .
O6 C34 3.38(1) .
O6 O7 3.581(7) .
O7 O8 3.389(6) .
O7 C47 3.487(8) .
N2 C35 3.324(8) .
N4 C40 3.52(1) 1_655
C5 C35 3.472(9) .
C12 C37 3.57(1) 4_554
C17 C35 3.558(9) .
C32 C34 3.48(1) 2_544

loop_
_geom_torsion_atom_site_label_1
_geom_torsion_atom_site_label_2
_geom_torsion_atom_site_label_3
_geom_torsion_atom_site_label_4
_geom_torsion
_geom_torsion_site_symmetry_1
_geom_torsion_site_symmetry_2
_geom_torsion_site_symmetry_3
_geom_torsion_site_symmetry_4
_geom_torsion_publ_flag
FE1 O1 O2 C22 174(2) 1_555 1_555 1_555 1_555 yes
FE1 O1 C11 C6 8(1) 1_555 1_555 1_555 1_555 yes
FE1 O1 C11 C10 -178.0(6) 1_555 1_555 1_555 1_555 yes
FE1 O2 O1 C11 134.2(7) 1_555 1_555 1_555 1_555 yes
FE1 O2 C22 C17 -25(2) 1_555 1_555 1_555 1_555 yes
FE1 O2 C22 C21 -173(1) 1_555 1_555 1_555 1_555 yes
FE1 N1 C1 C2 34.9(5) 1_555 1_555 1_555 1_555 yes
FE1 N1 C12 C13 36.2(5) 1_555 1_555 1_555 1_555 yes
FE1 N1 C23 C24 34.2(5) 1_555 1_555 1_555 1_555 yes
FE1 N2 C2 C1 6.9(7) 1_555 1_555 1_555 1_555 yes
FE1 N2 C2 C3 -177.2(4) 1_555 1_555 1_555 1_555 yes
FE1 N2 C5 C4 177.4(4) 1_555 1_555 1_555 1_555 yes
FE1 N2 C5 C6 -1.8(8) 1_555 1_555 1_555 1_555 yes
FE1 N3 C13 C12 9.7(7) 1_555 1_555 1_555 1_555 yes
FE1 N3 C13 C14 -173.1(4) 1_555 1_555 1_555 1_555 yes
FE1 N3 C16 C15 169.2(5) 1_555 1_555 1_555 1_555 yes
FE1 N3 C16 C17 -7.3(10) 1_555 1_555 1_555 1_555 yes
FE1 N4 C24 C23 -4.0(7) 1_555 1_555 1_555 1_555 yes
FE1 N4 C24 C25 171.1(4) 1_555 1_555 1_555 1_555 yes
FE1 N4 C27 C26 -167.5(4) 1_555 1_555 1_555 1_555 yes
FE1 N4 C27 C28 13.7(9) 1_555 1_555 1_555 1_555 yes
NA1 O3 C35 C36 45.3(6) 1_555 1_555 1_555 1_555 yes
NA1 O4 C36 C35 46.5(6) 1_555 1_555 1_555 1_555 yes
NA1 O5 C39 C40 -50.6(10) 1_555 1_555 1_555 1_555 yes
NA1 O6 C40 C39 -12(1) 1_555 1_555 1_555 1_555 yes
NA1 O7 C42 C43 165.8(8) 1_555 1_555 1_555 1_555 yes
NA1 O7 C46 C44 -139.7(8) 1_555 1_555 1_555 1_555 yes
NA1 O7 C46 C45 170.3(8) 1_555 1_555 1_555 1_555 yes
NA1 O8 C47 C48 153.1(5) 1_555 1_555 1_555 1_555 yes
NA1 O8 C50 C49 -145.5(8) 1_555 1_555 1_555 1_555 yes
O1 FE1 O2 C22 -172(2) 1_555 1_555 1_555 1_555 yes
O1 FE1 N1 C1 -63.1(7) 1_555 1_555 1_555 1_555 yes
O1 FE1 N1 C12 176.6(5) 1_555 1_555 1_555 1_555 yes
O1 FE1 N1 C23 57.4(7) 1_555 1_555 1_555 1_555 yes
O1 FE1 N2 C2 177.6(4) 1_555 1_555 1_555 1_555 yes
O1 FE1 N2 C5 1.0(5) 1_555 1_555 1_555 1_555 yes
O1 FE1 N3 C13 -180.0(4) 1_555 1_555 1_555 1_555 yes
O1 FE1 N3 C16 12.7(7) 1_555 1_555 1_555 1_555 yes
O1 FE1 N4 C24 -139.4(4) 1_555 1_555 1_555 1_555 yes
O1 FE1 N4 C27 27.3(6) 1_555 1_555 1_555 1_555 yes
O1 O2 FE1 N1 -159.9(6) 1_555 1_555 1_555 1_555 yes
O1 O2 FE1 N2 -67.4(6) 1_555 1_555 1_555 1_555 yes
O1 O2 FE1 N3 179.4(6) 1_555 1_555 1_555 1_555 yes
O1 O2 FE1 N4 72.8(7) 1_555 1_555 1_555 1_555 yes
O1 O2 C22 C17 166(1) 1_555 1_555 1_555 1_555 yes
O1 O2 C22 C21 18(2) 1_555 1_555 1_555 1_555 yes
O1 C11 C6 C5 -7.9(10) 1_555 1_555 1_555 1_555 yes
O1 C11 C6 C7 172.0(6) 1_555 1_555 1_555 1_555 yes
O1 C11 C10 C9 -173.7(8) 1_555 1_555 1_555 1_555 yes
O2 FE1 O1 C11 -121.4(10) 1_555 1_555 1_555 1_555 yes
O2 FE1 N1 C1 74(1) 1_555 1_555 1_555 1_555 yes
O2 FE1 N1 C12 -46(1) 1_555 1_555 1_555 1_555 yes
O2 FE1 N1 C23 -165(1) 1_555 1_555 1_555 1_555 yes
O2 FE1 N2 C2 -139.4(7) 1_555 1_555 1_555 1_555 yes
O2 FE1 N2 C5 44.0(8) 1_555 1_555 1_555 1_555 yes
O2 FE1 N3 C13 179.5(7) 1_555 1_555 1_555 1_555 yes
O2 FE1 N3 C16 12.2(7) 1_555 1_555 1_555 1_555 yes
O2 FE1 N4 C24 175.2(7) 1_555 1_555 1_555 1_555 yes
O2 FE1 N4 C27 -18.1(9) 1_555 1_555 1_555 1_555 yes
O2 O1 FE1 N1 153.5(8) 1_555 1_555 1_555 1_555 yes
O2 O1 FE1 N2 116.9(7) 1_555 1_555 1_555 1_555 yes
O2 O1 FE1 N3 -0.7(7) 1_555 1_555 1_555 1_555 yes
O2 O1 FE1 N4 -124.0(7) 1_555 1_555 1_555 1_555 yes
O2 O1 C11 C6 -90(1) 1_555 1_555 1_555 1_555 yes
O2 O1 C11 C10 82(1) 1_555 1_555 1_555 1_555 yes
O2 C22 C17 C16 28(1) 1_555 1_555 1_555 1_555 yes
O2 C22 C17 C18 -152.0(8) 1_555 1_555 1_555 1_555 yes
O2 C22 C21 C20 143(1) 1_555 1_555 1_555 1_555 yes
O3 NA1 O4 C36 -17.6(4) 1_555 1_555 1_555 1_555 yes
O3 NA1 O4 C37 -162.4(6) 1_555 1_555 1_555 1_555 yes
O3 NA1 O5 C38 91.7(7) 1_555 1_555 1_555 1_555 yes
O3 NA1 O5 C39 -53.0(6) 1_555 1_555 1_555 1_555 yes
O3 NA1 O6 C40 83.4(5) 1_555 1_555 1_555 1_555 yes
O3 NA1 O6 C41 -109.2(8) 1_555 1_555 1_555 1_555 yes
O3 NA1 O7 C42 -78.0(8) 1_555 1_555 1_555 1_555 yes
O3 NA1 O7 C46 86.9(8) 1_555 1_555 1_555 1_555 yes
O3 C35 C36 O4 -62.4(7) 1_555 1_555 1_555 1_555 yes
O4 NA1 O3 C34 -149.1(6) 1_555 1_555 1_555 1_555 yes
O4 NA1 O3 C35 -15.5(4) 1_555 1_555 1_555 1_555 yes
O4 NA1 O5 C38 19.8(7) 1_555 1_555 1_555 1_555 yes
O4 NA1 O5 C39 -124.9(6) 1_555 1_555 1_555 1_555 yes
O4 NA1 O6 C40 51.4(8) 1_555 1_555 1_555 1_555 yes
O4 NA1 O6 C41 -141.2(8) 1_555 1_555 1_555 1_555 yes
O4 NA1 O7 C42 -6.1(9) 1_555 1_555 1_555 1_555 yes
O4 NA1 O7 C46 158.8(8) 1_555 1_555 1_555 1_555 yes
O4 NA1 O8 C47 86.1(5) 1_555 1_555 1_555 1_555 yes
O4 NA1 O8 C50 -123.1(7) 1_555 1_555 1_555 1_555 yes
O5 NA1 O3 C34 116.4(6) 1_555 1_555 1_555 1_555 yes
O5 NA1 O3 C35 -109.9(4) 1_555 1_555 1_555 1_555 yes
O5 NA1 O4 C36 72.6(4) 1_555 1_555 1_555 1_555 yes
O5 NA1 O4 C37 -72.2(6) 1_555 1_555 1_555 1_555 yes
O5 NA1 O6 C40 -10.0(5) 1_555 1_555 1_555 1_555 yes
O5 NA1 O6 C41 157.4(8) 1_555 1_555 1_555 1_555 yes
O5 NA1 O8 C47 -179.7(6) 1_555 1_555 1_555 1_555 yes
O5 NA1 O8 C50 -28.9(7) 1_555 1_555 1_555 1_555 yes
O5 C39 C40 O6 44(1) 1_555 1_555 1_555 1_555 yes
O6 NA1 O3 C34 45.6(6) 1_555 1_555 1_555 1_555 yes
O6 NA1 O3 C35 179.2(4) 1_555 1_555 1_555 1_555 yes
O6 NA1 O4 C36 16.1(7) 1_555 1_555 1_555 1_555 yes
O6 NA1 O4 C37 -128.7(7) 1_555 1_555 1_555 1_555 yes
O6 NA1 O5 C38 176.1(7) 1_555 1_555 1_555 1_555 yes
O6 NA1 O5 C39 31.4(6) 1_555 1_555 1_555 1_555 yes
O6 NA1 O7 C42 -163.4(8) 1_555 1_555 1_555 1_555 yes
O6 NA1 O7 C46 1.6(8) 1_555 1_555 1_555 1_555 yes
O6 NA1 O8 C47 -110.1(5) 1_555 1_555 1_555 1_555 yes
O6 NA1 O8 C50 40.7(7) 1_555 1_555 1_555 1_555 yes
O7 NA1 O3 C34 -54.2(6) 1_555 1_555 1_555 1_555 yes
O7 NA1 O3 C35 79.5(4) 1_555 1_555 1_555 1_555 yes
O7 NA1 O4 C36 -107.1(4) 1_555 1_555 1_555 1_555 yes
O7 NA1 O4 C37 108.1(6) 1_555 1_555 1_555 1_555 yes
O7 NA1 O6 C40 173.6(5) 1_555 1_555 1_555 1_555 yes
O7 NA1 O6 C41 -19.0(8) 1_555 1_555 1_555 1_555 yes
O7 NA1 O8 C47 -9.4(6) 1_555 1_555 1_555 1_555 yes
O7 NA1 O8 C50 141.4(7) 1_555 1_555 1_555 1_555 yes
O7 C42 C43 C44 -40(1) 1_555 1_555 1_555 1_555 yes
O7 C42 C43 C45 24(1) 1_555 1_555 1_555 1_555 yes
O7 C46 C44 C43 -53(1) 1_555 1_555 1_555 1_555 yes
O7 C46 C44 C45 -109(1) 1_555 1_555 1_555 1_555 yes
O7 C46 C45 C43 37(1) 1_555 1_555 1_555 1_555 yes
O7 C46 C45 C44 78(1) 1_555 1_555 1_555 1_555 yes
O8 NA1 O4 C36 159.5(4) 1_555 1_555 1_555 1_555 yes
O8 NA1 O4 C37 14.7(6) 1_555 1_555 1_555 1_555 yes
O8 NA1 O5 C38 -79.1(7) 1_555 1_555 1_555 1_555 yes
O8 NA1 O5 C39 136.2(6) 1_555 1_555 1_555 1_555 yes
O8 NA1 O6 C40 -91.5(5) 1_555 1_555 1_555 1_555 yes
O8 NA1 O6 C41 75.9(8) 1_555 1_555 1_555 1_555 yes
O8 NA1 O7 C42 93.2(8) 1_555 1_555 1_555 1_555 yes
O8 NA1 O7 C46 -101.8(8) 1_555 1_555 1_555 1_555 yes
O8 C47 C48 C49 -7(1) 1_555 1_555 1_555 1_555 yes
O8 C50 C49 C48 -14(1) 1_555 1_555 1_555 1_555 yes
N1 FE1 O1 C11 32(1) 1_555 1_555 1_555 1_555 yes
N1 FE1 O2 C22 27(3) 1_555 1_555 1_555 1_555 yes
N1 FE1 N2 C2 10.8(4) 1_555 1_555 1_555 1_555 yes
N1 FE1 N2 C5 -165.8(5) 1_555 1_555 1_555 1_555 yes
N1 FE1 N3 C13 9.5(4) 1_555 1_555 1_555 1_555 yes
N1 FE1 N3 C16 -157.8(6) 1_555 1_555 1_555 1_555 yes
N1 FE1 N4 C24 18.4(4) 1_555 1_555 1_555 1_555 yes
N1 FE1 N4 C27 -174.9(6) 1_555 1_555 1_555 1_555 yes
N1 C1 C2 N2 -29.6(7) 1_555 1_555 1_555 1_555 yes
N1 C1 C2 C3 155.7(6) 1_555 1_555 1_555 1_555 yes
N1 C12 C13 N3 -33.5(7) 1_555 1_555 1_555 1_555 yes
N1 C12 C13 C14 149.9(6) 1_555 1_555 1_555 1_555 yes
N1 C23 C24 N4 -22.8(7) 1_555 1_555 1_555 1_555 yes
N1 C23 C24 C25 163.5(7) 1_555 1_555 1_555 1_555 yes
N2 FE1 O1 C11 -4.5(7) 1_555 1_555 1_555 1_555 yes
N2 FE1 O2 C22 119(2) 1_555 1_555 1_555 1_555 yes
N2 FE1 N1 C1 -25.6(4) 1_555 1_555 1_555 1_555 yes
N2 FE1 N1 C12 -146.0(4) 1_555 1_555 1_555 1_555 yes
N2 FE1 N1 C23 94.8(4) 1_555 1_555 1_555 1_555 yes
N2 FE1 N3 C13 80.4(4) 1_555 1_555 1_555 1_555 yes
N2 FE1 N3 C16 -86.9(6) 1_555 1_555 1_555 1_555 yes
N2 FE1 N4 C24 -49.9(5) 1_555 1_555 1_555 1_555 yes
N2 FE1 N4 C27 116.8(6) 1_555 1_555 1_555 1_555 yes
N2 C2 C3 C4 -0.9(7) 1_555 1_555 1_555 1_555 yes
N2 C5 C4 C3 -1.0(7) 1_555 1_555 1_555 1_555 yes
N2 C5 C6 C7 -174.9(5) 1_555 1_555 1_555 1_555 yes
N2 C5 C6 C11 5.0(9) 1_555 1_555 1_555 1_555 yes
N3 FE1 O1 C11 -122.0(7) 1_555 1_555 1_555 1_555 yes
N3 FE1 O2 C22 6(2) 1_555 1_555 1_555 1_555 yes
N3 FE1 N1 C1 94.3(4) 1_555 1_555 1_555 1_555 yes
N3 FE1 N1 C12 -26.1(4) 1_555 1_555 1_555 1_555 yes
N3 FE1 N1 C23 -145.3(4) 1_555 1_555 1_555 1_555 yes
N3 FE1 N2 C2 -62.0(5) 1_555 1_555 1_555 1_555 yes
N3 FE1 N2 C5 121.4(5) 1_555 1_555 1_555 1_555 yes
N3 FE1 N4 C24 92.9(4) 1_555 1_555 1_555 1_555 yes
N3 FE1 N4 C27 -100.4(6) 1_555 1_555 1_555 1_555 yes
N3 C13 C14 C15 1.7(7) 1_555 1_555 1_555 1_555 yes
N3 C16 C15 C14 -0.2(8) 1_555 1_555 1_555 1_555 yes
N3 C16 C17 C18 158.9(6) 1_555 1_555 1_555 1_555 yes
N3 C16 C17 C22 -21.2(10) 1_555 1_555 1_555 1_555 yes
N4 FE1 O1 C11 114.6(7) 1_555 1_555 1_555 1_555 yes
N4 FE1 O2 C22 -99(2) 1_555 1_555 1_555 1_555 yes
N4 FE1 N1 C1 -149.7(4) 1_555 1_555 1_555 1_555 yes
N4 FE1 N1 C12 90.0(4) 1_555 1_555 1_555 1_555 yes
N4 FE1 N1 C23 -29.2(3) 1_555 1_555 1_555 1_555 yes
N4 FE1 N2 C2 79.6(5) 1_555 1_555 1_555 1_555 yes
N4 FE1 N2 C5 -97.0(5) 1_555 1_555 1_555 1_555 yes
N4 FE1 N3 C13 -63.6(4) 1_555 1_555 1_555 1_555 yes
N4 FE1 N3 C16 129.1(6) 1_555 1_555 1_555 1_555 yes
N4 C24 C25 C26 -1.1(8) 1_555 1_555 1_555 1_555 yes
N4 C27 C26 C25 -0.6(7) 1_555 1_555 1_555 1_555 yes
N4 C27 C28 C29 -151.3(6) 1_555 1_555 1_555 1_555 yes
N4 C27 C28 C33 32.4(9) 1_555 1_555 1_555 1_555 yes
C1 N1 C12 C13 -80.1(6) 1_555 1_555 1_555 1_555 yes
C1 N1 C23 C24 150.9(5) 1_555 1_555 1_555 1_555 yes
C1 C2 N2 C5 -175.6(5) 1_555 1_555 1_555 1_555 yes
C1 C2 C3 C4 174.1(6) 1_555 1_555 1_555 1_555 yes
C2 N2 C5 C4 0.4(6) 1_555 1_555 1_555 1_555 yes
C2 N2 C5 C6 -178.8(5) 1_555 1_555 1_555 1_555 yes
C2 C1 N1 C12 149.8(5) 1_555 1_555 1_555 1_555 yes
C2 C1 N1 C23 -81.2(6) 1_555 1_555 1_555 1_555 yes
C2 C3 C4 C5 1.1(7) 1_555 1_555 1_555 1_555 yes
C3 C2 N2 C5 0.3(6) 1_555 1_555 1_555 1_555 yes
C3 C4 C5 C6 178.1(6) 1_555 1_555 1_555 1_555 yes
C4 C5 C6 C7 6.1(10) 1_555 1_555 1_555 1_555 yes
C4 C5 C6 C11 -174.0(6) 1_555 1_555 1_555 1_555 yes
C5 C6 C7 C8 -178.4(6) 1_555 1_555 1_555 1_555 yes
C5 C6 C11 C10 178.7(7) 1_555 1_555 1_555 1_555 yes
C6 C7 C8 C9 0(1) 1_555 1_555 1_555 1_555 yes
C6 C11 C10 C9 0(1) 1_555 1_555 1_555 1_555 yes
C7 C6 C11 C10 -1(1) 1_555 1_555 1_555 1_555 yes
C7 C8 C9 C10 -1(1) 1_555 1_555 1_555 1_555 yes
C8 C7 C6 C11 1.7(10) 1_555 1_555 1_555 1_555 yes
C8 C9 C10 C11 1(1) 1_555 1_555 1_555 1_555 yes
C11 O1 O2 C22 -51(2) 1_555 1_555 1_555 1_555 yes
C12 N1 C23 C24 -79.7(6) 1_555 1_555 1_555 1_555 yes
C12 C13 N3 C16 -179.0(5) 1_555 1_555 1_555 1_555 yes
C12 C13 C14 C15 178.5(6) 1_555 1_555 1_555 1_555 yes
C13 N3 C16 C15 1.2(7) 1_555 1_555 1_555 1_555 yes
C13 N3 C16 C17 -175.3(6) 1_555 1_555 1_555 1_555 yes
C13 C12 N1 C23 150.8(5) 1_555 1_555 1_555 1_555 yes
C13 C14 C15 C16 -0.9(8) 1_555 1_555 1_555 1_555 yes
C14 C13 N3 C16 -1.8(7) 1_555 1_555 1_555 1_555 yes
C14 C15 C16 C17 176.2(6) 1_555 1_555 1_555 1_555 yes
C15 C16 C17 C18 -16.9(10) 1_555 1_555 1_555 1_555 yes
C15 C16 C17 C22 163.0(7) 1_555 1_555 1_555 1_555 yes
C16 C17 C18 C19 178.9(6) 1_555 1_555 1_555 1_555 yes
C16 C17 C22 C21 180.0(7) 1_555 1_555 1_555 1_555 yes
C17 C18 C19 C20 2(1) 1_555 1_555 1_555 1_555 yes
C17 C22 C21 C20 0(1) 1_555 1_555 1_555 1_555 yes
C18 C17 C22 C21 0(1) 1_555 1_555 1_555 1_555 yes
C18 C19 C20 C21 -1(1) 1_555 1_555 1_555 1_555 yes
C19 C18 C17 C22 -1.0(10) 1_555 1_555 1_555 1_555 yes
C19 C20 C21 C22 0(1) 1_555 1_555 1_555 1_555 yes
C23 C24 N4 C27 -174.3(5) 1_555 1_555 1_555 1_555 yes
C23 C24 C25 C26 173.1(6) 1_555 1_555 1_555 1_555 yes
C24 N4 C27 C26 -0.1(7) 1_555 1_555 1_555 1_555 yes
C24 N4 C27 C28 -178.9(5) 1_555 1_555 1_555 1_555 yes
C24 C25 C26 C27 1.0(8) 1_555 1_555 1_555 1_555 yes
C25 C24 N4 C27 0.7(7) 1_555 1_555 1_555 1_555 yes
C25 C26 C27 C28 178.1(6) 1_555 1_555 1_555 1_555 yes
C26 C27 C28 C29 30(1) 1_555 1_555 1_555 1_555 yes
C26 C27 C28 C33 -146.1(7) 1_555 1_555 1_555 1_555 yes
C27 C28 C29 C30 -179.4(6) 1_555 1_555 1_555 1_555 yes
C27 C28 C33 C32 179.6(6) 1_555 1_555 1_555 1_555 yes
C28 C29 C30 C31 0(1) 1_555 1_555 1_555 1_555 yes
C28 C33 C32 C31 -1(1) 1_555 1_555 1_555 1_555 yes
C29 C28 C33 C32 3.1(9) 1_555 1_555 1_555 1_555 yes
C29 C30 C31 C32 1(1) 1_555 1_555 1_555 1_555 yes
C30 C29 C28 C33 -2(1) 1_555 1_555 1_555 1_555 yes
C30 C31 C32 C33 0(1) 1_555 1_555 1_555 1_555 yes
C34 O3 C35 C36 -175.6(6) 1_555 1_555 1_555 1_555 yes
C35 C36 O4 C37 -163.1(7) 1_555 1_555 1_555 1_555 yes
C38 O5 C39 C40 161.0(9) 1_555 1_555 1_555 1_555 yes
C39 C40 O6 C41 177.3(9) 1_555 1_555 1_555 1_555 yes
C42 O7 C46 C44 26(1) 1_555 1_555 1_555 1_555 yes
C42 O7 C46 C45 -22(1) 1_555 1_555 1_555 1_555 yes
C42 C43 C44 C45 96(1) 1_555 1_555 1_555 1_555 yes
C42 C43 C44 C46 51(1) 1_555 1_555 1_555 1_555 yes
C42 C43 C45 C44 -95(1) 1_555 1_555 1_555 1_555 yes
C42 C43 C45 C46 -35(1) 1_555 1_555 1_555 1_555 yes
C43 C42 O7 C46 -1(1) 1_555 1_555 1_555 1_555 yes
C43 C44 C45 C46 -118(1) 1_555 1_555 1_555 1_555 yes
C43 C44 C46 C45 55(1) 1_555 1_555 1_555 1_555 yes
C43 C45 C44 C46 118(1) 1_555 1_555 1_555 1_555 yes
C43 C45 C46 C44 -41(1) 1_555 1_555 1_555 1_555 yes
C44 C43 C45 C46 60(1) 1_555 1_555 1_555 1_555 yes
C45 C43 C44 C46 -44.8(9) 1_555 1_555 1_555 1_555 yes
C47 O8 C50 C49 9(1) 1_555 1_555 1_555 1_555 yes
C47 C48 C49 C50 13(1) 1_555 1_555 1_555 1_555 yes
C48 C47 O8 C50 -0.9(9) 1_555 1_555 1_555 1_555 yes
